data_4507569
loop_
_publ_author_name
'Cherukuvada, Suryanarayan'
'Bolla, Geetha'
'Sikligar, Kanishka'
'Nangia, Ashwini'

_publ_section_title
;
 4-Aminosalicylic Acid Adducts
;
_journal_issue 4
_journal_name_full 'Crystal Growth &amp; Design'
_journal_page_first 1551
_journal_paper_doi 10.1021/cg301798s
_journal_volume 13
_journal_year 2013
_chemical_formula_sum 'C8 H11 N O6 S'
_chemical_formula_weight 249.24
_space_group_IT_number 14
_symmetry_cell_setting monoclinic
_symmetry_space_group_name_Hall '-P 2ybc'
_symmetry_space_group_name_H-M 'P 1 21/c 1'
_atom_sites_solution_hydrogens geom
_atom_sites_solution_primary direct
_atom_sites_solution_secondary difmap
_audit_creation_method SHELXL-97
_cell_angle_alpha 90.00
_cell_angle_beta 99.057(8)
_cell_angle_gamma 90.00
_cell_formula_units_Z 4
_cell_length_a 5.3525(5)
_cell_length_b 17.8159(12)
_cell_length_c 11.0537(10)
_cell_measurement_reflns_used 1729
_cell_measurement_temperature 298(2)
_cell_measurement_theta_max 29.1081
_cell_measurement_theta_min 2.9456
_cell_volume 1040.93(15)
_computing_cell_refinement
;
 CrysAlisPro, Oxford Diffraction Ltd.,
 Version 1.171.33.55 (release 05-01-2010 CrysAlis171 .NET)
 (compiled Jan 5 2010,16:28:46)
;
_computing_data_collection
;
 CrysAlisPro, Oxford Diffraction Ltd.,
 Version 1.171.33.55 (release 05-01-2010 CrysAlis171 .NET)
 (compiled Jan 5 2010,16:28:46)
;
_computing_data_reduction
;
 CrysAlisPro, Oxford Diffraction Ltd.,
 Version 1.171.33.55 (release 05-01-2010 CrysAlis171 .NET)
 (compiled Jan 5 2010,16:28:46)
;
_computing_molecular_graphics
;
 OLEX2: a complete structure solution, refinement and analysis program.
 Dolomanov et al., J. Appl. Cryst. (2009). 42, 339-341
;
_computing_publication_material
;
 OLEX2: a complete structure solution, refinement and analysis program.
 Dolomanov et al., J. Appl. Cryst. (2009). 42, 339-341
;
_computing_structure_refinement 'SHELXL-97 (Sheldrick, 1997)'
_computing_structure_solution 'SHELXS-97 (Sheldrick, 1990)'
_diffrn_ambient_temperature 298(2)
_diffrn_detector_area_resol_mean 16.3291
_diffrn_measured_fraction_theta_full 0.999
_diffrn_measured_fraction_theta_max 0.999
_diffrn_measurement_details
;
 1 omega -1.00 67.00 1.0000 40.0000
 omega____ theta____ kappa____ phi______ frames
 - 18.9347 77.0000 60.0000 68
 2 omega -46.00 72.00 1.0000 40.0000
 omega____ theta____ kappa____ phi______ frames
 - 18.9347 0.0000 -120.0000 118
 3 omega -56.00 -18.00 1.0000 40.0000
 omega____ theta____ kappa____ phi______ frames
 - -19.1691 111.0000 124.0000 38
;
_diffrn_measurement_device_type 'Xcalibur, Eos, Gemini'
_diffrn_measurement_method '\w scans'
_diffrn_orient_matrix_UB_11 -0.1168106
_diffrn_orient_matrix_UB_12 -0.0085459
_diffrn_orient_matrix_UB_13 -0.0373759
_diffrn_orient_matrix_UB_21 -0.0125473
_diffrn_orient_matrix_UB_22 0.0380123
_diffrn_orient_matrix_UB_23 -0.0190724
_diffrn_orient_matrix_UB_31 0.065007
_diffrn_orient_matrix_UB_32 -0.0081954
_diffrn_orient_matrix_UB_33 -0.0495776
_diffrn_radiation_monochromator graphite
_diffrn_radiation_source 'fine-focus sealed tube'
_diffrn_radiation_type 'Mo K\a'
_diffrn_radiation_wavelength 0.7107
_diffrn_reflns_av_R_equivalents 0.0275
_diffrn_reflns_av_sigmaI/netI 0.0511
_diffrn_reflns_limit_h_max 6
_diffrn_reflns_limit_h_min -6
_diffrn_reflns_limit_k_max 17
_diffrn_reflns_limit_k_min -22
_diffrn_reflns_limit_l_max 13
_diffrn_reflns_limit_l_min -12
_diffrn_reflns_number 4343
_diffrn_reflns_theta_full 26.37
_diffrn_reflns_theta_max 26.37
_diffrn_reflns_theta_min 2.95
_exptl_absorpt_coefficient_mu 0.325
_exptl_absorpt_correction_T_max 1.0
_exptl_absorpt_correction_T_min 0.98865
_exptl_absorpt_correction_type multi-scan
_exptl_absorpt_process_details
;
 CrysAlisPro, Oxford Diffraction Ltd.,
 Version 1.171.33.55 (release 05-01-2010 CrysAlis171 .NET)
 (compiled Jan 5 2010,16:28:46)
 Empirical absorption correction using spherical harmonics,
 implemented in SCALE3 ABSPACK scaling algorithm.
;
_exptl_crystal_colour colorless
_exptl_crystal_density_diffrn 1.590
_exptl_crystal_density_method 'not measured'
_exptl_crystal_description plate
_exptl_crystal_F_000 520
_exptl_crystal_size_max 0.30
_exptl_crystal_size_mid 0.24
_exptl_crystal_size_min 0.12
_refine_diff_density_max 0.210
_refine_diff_density_min -0.250
_refine_diff_density_rms 0.051
_refine_ls_extinction_coef 0.0085(16)
_refine_ls_extinction_expression Fc^*^=kFc[1+0.001xFc^2^\l^3^/sin(2\q)]^-1/4^
_refine_ls_extinction_method SHELXL
_refine_ls_goodness_of_fit_ref 0.968
_refine_ls_hydrogen_treatment mixed
_refine_ls_matrix_type full
_refine_ls_number_parameters 167
_refine_ls_number_reflns 2132
_refine_ls_number_restraints 0
_refine_ls_restrained_S_all 0.968
_refine_ls_R_factor_all 0.0707
_refine_ls_R_factor_gt 0.0426
_refine_ls_shift/su_max 0.000
_refine_ls_shift/su_mean 0.000
_refine_ls_structure_factor_coef Fsqd
_refine_ls_weighting_details
;
calc w=1/[\s^2^(Fo^2^)+(0.0552P)^2^+0.0000P] where P=(Fo^2^+2Fc^2^)/3
;
_refine_ls_weighting_scheme calc
_refine_ls_wR_factor_gt 0.0982
_refine_ls_wR_factor_ref 0.1071
_reflns_number_gt 1420
_reflns_number_total 2132
_reflns_threshold_expression >2sigma(I)
_cod_data_source_file cg301798s_si_004.cif
_cod_data_source_block 4-Ammonium-salicylic-acid-mesylate
_cod_depositor_comments
;
The following automatic conversions were performed:

'_symmetry_cell_setting' value 'Monoclinic' changed to 'monoclinic'
according to /home/saulius/struct/CIF-dictionaries/cif_core.dic
dictionary named 'cif_core.dic' version 2.4.2 from 2011-04-26.

Automatic conversion script
Id: cif_fix_values 1891 2012-01-12 08:04:46Z andrius 
;
_cod_database_code 4507569

loop_
_symmetry_equiv_pos_as_xyz
'-x, y+1/2, -z+1/2'
'-x, -y, -z'
'x, y, z'
'x, -y-1/2, z-1/2'

loop_
_atom_site_label
_atom_site_type_symbol
_atom_site_fract_x
_atom_site_fract_y
_atom_site_fract_z
_atom_site_U_iso_or_equiv
_atom_site_adp_type
_atom_site_occupancy
_atom_site_symmetry_multiplicity
_atom_site_calc_flag
_atom_site_refinement_flags
C1 C 0.6336(5) -0.10355(13) 0.6686(2) 0.0384(6) Uani 1 1 d .
C2 C 0.6193(4) -0.02100(13) 0.6730(2) 0.0326(6) Uani 1 1 d .
C3 C 0.4477(5) 0.01348(13) 0.7369(2) 0.0399(6) Uani 1 1 d .
C4 C 0.4359(5) 0.09130(14) 0.7422(2) 0.0440(7) Uani 1 1 d .
H4 H 0.3202 0.1146 0.7844 0.053 Uiso 1 1 calc R
C5 C 0.5952(4) 0.13321(12) 0.6849(2) 0.0320(5) Uani 1 1 d .
C6 C 0.7658(5) 0.10113(14) 0.6205(2) 0.0484(7) Uani 1 1 d .
H6 H 0.8711 0.1306 0.5806 0.058 Uiso 1 1 calc R
C7 C 0.7771(5) 0.02407(15) 0.6163(2) 0.0525(8) Uani 1 1 d .
H7 H 0.8944 0.0015 0.5741 0.063 Uiso 1 1 calc R
C8 C 0.0787(6) 0.39637(14) 0.5059(2) 0.0535(8) Uani 1 1 d .
H8A H 0.0091 0.4231 0.4329 0.080 Uiso 1 1 calc R
H8B H 0.2600 0.3992 0.5171 0.080 Uiso 1 1 calc R
H8C H 0.0189 0.4184 0.5752 0.080 Uiso 1 1 calc R
H1 H 0.829(8) -0.177(2) 0.616(4) 0.140(17) Uiso 1 1 d .
H3 H 0.322(7) -0.074(2) 0.781(3) 0.106(13) Uiso 1 1 d .
H1A H 0.433(6) 0.2279(18) 0.671(2) 0.073(11) Uiso 1 1 d .
H1C H 0.611(7) 0.228(2) 0.786(4) 0.152(17) Uiso 1 1 d .
H1B H 0.676(6) 0.238(2) 0.649(3) 0.080(11) Uiso 1 1 d .
N1 N 0.5860(5) 0.21491(12) 0.6962(2) 0.0426(6) Uani 1 1 d .
O1 O 0.8200(5) -0.12904(11) 0.6163(2) 0.0651(7) Uani 1 1 d .
O2 O 0.4887(3) -0.14416(10) 0.71115(17) 0.0529(5) Uani 1 1 d .
O3 O 0.2888(4) -0.02624(12) 0.7951(2) 0.0819(9) Uani 1 1 d .
O4 O -0.2865(3) 0.30066(11) 0.47557(19) 0.0670(6) Uani 1 1 d .
O5 O 0.0927(4) 0.26430(11) 0.60368(15) 0.0592(6) Uani 1 1 d .
O6 O 0.0821(4) 0.27474(9) 0.38537(16) 0.0563(6) Uani 1 1 d .
S1 S -0.01545(11) 0.30255(3) 0.49218(5) 0.0344(2) Uani 1 1 d .

loop_
_atom_site_aniso_label
_atom_site_aniso_U_11
_atom_site_aniso_U_22
_atom_site_aniso_U_33
_atom_site_aniso_U_23
_atom_site_aniso_U_13
_atom_site_aniso_U_12
C1 0.0493(15) 0.0244(14) 0.0403(14) 0.0000(11) 0.0031(11) 0.0030(12)
C2 0.0401(14) 0.0217(12) 0.0366(13) 0.0003(10) 0.0078(10) 0.0006(11)
C3 0.0400(14) 0.0287(15) 0.0553(16) 0.0061(11) 0.0205(12) -0.0014(11)
C4 0.0496(15) 0.0296(14) 0.0589(17) -0.0013(12) 0.0274(13) 0.0077(13)
C5 0.0396(13) 0.0188(12) 0.0369(13) 0.0000(10) 0.0037(10) 0.0000(11)
C6 0.0621(18) 0.0234(14) 0.0680(18) 0.0052(12) 0.0361(15) -0.0015(13)
C7 0.0696(19) 0.0297(14) 0.0687(18) 0.0016(13) 0.0437(16) 0.0044(14)
C8 0.085(2) 0.0271(14) 0.0535(17) -0.0076(13) 0.0279(15) -0.0091(14)
N1 0.0524(16) 0.0206(11) 0.0550(16) -0.0015(10) 0.0089(12) 0.0032(11)
O1 0.0901(16) 0.0236(11) 0.0928(16) -0.0016(11) 0.0490(12) 0.0095(11)
O2 0.0592(12) 0.0234(10) 0.0785(13) 0.0098(9) 0.0179(10) -0.0051(9)
O3 0.0875(17) 0.0342(12) 0.145(2) 0.0160(14) 0.0840(17) 0.0032(12)
O4 0.0420(11) 0.0671(15) 0.0920(16) 0.0227(12) 0.0112(10) -0.0013(11)
O5 0.0800(14) 0.0468(12) 0.0445(11) 0.0183(9) -0.0101(9) -0.0099(11)
O6 0.0932(16) 0.0268(10) 0.0541(12) -0.0082(8) 0.0277(10) 0.0063(10)
S1 0.0438(4) 0.0229(3) 0.0365(4) 0.0023(3) 0.0065(2) -0.0004(3)

loop_
_atom_type_symbol
_atom_type_description
_atom_type_scat_dispersion_real
_atom_type_scat_dispersion_imag
_atom_type_scat_source
N N 0.0061 0.0033 'International Tables Vol C Tables 4.2.6.8 and 6.1.1.4'
S S 0.1246 0.1234 'International Tables Vol C Tables 4.2.6.8 and 6.1.1.4'
O O 0.0106 0.0060 'International Tables Vol C Tables 4.2.6.8 and 6.1.1.4'
H H 0.0000 0.0000 'International Tables Vol C Tables 4.2.6.8 and 6.1.1.4'
C C 0.0033 0.0016 'International Tables Vol C Tables 4.2.6.8 and 6.1.1.4'

loop_
_geom_angle_atom_site_label_1
_geom_angle_atom_site_label_2
_geom_angle_atom_site_label_3
_geom_angle
C2 C3 C4 120.1(2)
C3 C2 C1 120.03(19)
C4 C5 C6 122.1(2)
C4 C5 N1 118.3(2)
C5 C4 C3 119.4(2)
C5 C6 C7 118.1(2)
C6 C5 N1 119.6(2)
C6 C7 C2 122.0(2)
C7 C2 C1 121.7(2)
C7 C2 C3 118.3(2)
O1 C1 C2 114.0(2)
O2 C1 C2 123.0(2)
O2 C1 O1 123.0(2)
O3 C3 C2 122.0(2)
O3 C3 C4 117.9(2)
O4 S1 C8 107.83(13)
O4 S1 O5 111.04(11)
O4 S1 O6 111.96(13)
O5 S1 C8 107.80(13)
O5 S1 O6 112.66(12)
O6 S1 C8 105.17(11)

loop_
_geom_bond_atom_site_label_1
_geom_bond_atom_site_label_2
_geom_bond_distance
C1 C2 1.474(3)
C1 O1 1.311(3)
C1 O2 1.209(3)
C2 C3 1.387(3)
C2 C7 1.385(3)
C3 C4 1.390(3)
C3 O3 1.345(3)
C4 C5 1.362(3)
C5 C6 1.369(3)
C5 N1 1.462(3)
C6 C7 1.375(3)
C8 S1 1.746(2)
O4 S1 1.4340(19)
O5 S1 1.4470(17)
O6 S1 1.4512(17)

loop_
_cod_related_entry_id
_cod_related_entry_database
_cod_related_entry_code
1 ChemSpider 30652524
